data_4345959
loop_
_publ_author_name
'Nelyubina, Yulia V.'
'Korlyukov, Alexander A.'
'Lyssenko, Konstantin A.'
'Fedyanin, Ivan V.'

_publ_section_title
;
 Transferable Aspherical Atom Modeling of Electron Density in Highly
 Symmetric Crystals: A Case Study of Alkali-Metal Nitrates.
;
_journal_name_full 'Inorganic chemistry'
_journal_paper_doi 10.1021/acs.inorgchem.7b00340
_journal_year 2017
_chemical_formula_moiety 'K N O3'
_chemical_formula_sum 'K N O3'
_chemical_formula_weight 101.11
_space_group_crystal_system orthorhombic
_space_group_IT_number 62
_space_group_name_Hall '-P 2ac 2n'
_space_group_name_H-M_alt 'P n m a'
_symmetry_space_group_name_Hall '-P 2ac 2n'
_symmetry_space_group_name_H-M 'P n m a'
_audit_creation_method SHELXL-2014/6
_cell_angle_alpha 90
_cell_angle_beta 90
_cell_angle_gamma 90
_cell_formula_units_Z 4
_cell_length_a 6.2732(2)
_cell_length_b 5.39100(10)
_cell_length_c 9.1288(2)
_cell_measurement_reflns_used 1011
_cell_measurement_temperature 120(2)
_cell_measurement_theta_max 30
_cell_measurement_theta_min 3
_cell_volume 308.725(13)
_computing_cell_refinement 'APEX2 (Bruker, 2005)'
_computing_data_collection 'APEX2 (Bruker, 2005)'
_computing_data_reduction 'APEX2 (Bruker, 2005)'
_computing_molecular_graphics 'SHELXL-2014/6 (Sheldrick, 2014)'
_computing_publication_material 'SHELXL-2014/6 (Sheldrick, 2014)'
_computing_structure_refinement 'SHELXL-2014/6 (Sheldrick, 2014)'
_computing_structure_solution 'APEX2 (Bruker, 2005)'
_diffrn_ambient_temperature 120(2)
_diffrn_measured_fraction_theta_full 1.000
_diffrn_measured_fraction_theta_max 0.998
_diffrn_measurement_device_type 'Bruker APEX2 DUO CCD area detector'
_diffrn_measurement_method 'phi and omega scans'
_diffrn_radiation_type MoK\a
_diffrn_radiation_wavelength 0.71073
_diffrn_reflns_av_R_equivalents 0.0558
_diffrn_reflns_av_unetI/netI 0.0152
_diffrn_reflns_Laue_measured_fraction_full 1.000
_diffrn_reflns_Laue_measured_fraction_max 0.998
_diffrn_reflns_limit_h_max 15
_diffrn_reflns_limit_h_min -15
_diffrn_reflns_limit_k_max 13
_diffrn_reflns_limit_k_min -12
_diffrn_reflns_limit_l_max 22
_diffrn_reflns_limit_l_min -22
_diffrn_reflns_number 58919
_diffrn_reflns_point_group_measured_fraction_full 1.000
_diffrn_reflns_point_group_measured_fraction_max 0.998
_diffrn_reflns_theta_full 25.242
_diffrn_reflns_theta_max 59.989
_diffrn_reflns_theta_min 3.941
_exptl_absorpt_coefficient_mu 1.512
_exptl_absorpt_correction_T_max 0.7523
_exptl_absorpt_correction_T_min 0.6783
_exptl_absorpt_correction_type multi-scan
_exptl_absorpt_process_details 'APEX2 (Bruker, 2005)'
_exptl_crystal_colour colorless
_exptl_crystal_density_diffrn 2.175
_exptl_crystal_description plate
_exptl_crystal_F_000 200
_exptl_crystal_size_max 0.450
_exptl_crystal_size_mid 0.050
_exptl_crystal_size_min 0.050
_refine_diff_density_max 0.810
_refine_diff_density_min -0.499
_refine_diff_density_rms 0.091
_refine_ls_extinction_method none
_refine_ls_goodness_of_fit_ref 1.002
_refine_ls_hydrogen_treatment undef
_refine_ls_matrix_type full
_refine_ls_number_parameters 28
_refine_ls_number_reflns 2460
_refine_ls_number_restraints 0
_refine_ls_restrained_S_all 1.002
_refine_ls_R_factor_all 0.0308
_refine_ls_R_factor_gt 0.0219
_refine_ls_shift/su_max 0.001
_refine_ls_shift/su_mean 0.000
_refine_ls_structure_factor_coef Fsqd
_refine_ls_weighting_details 'w=1/[\s^2^(Fo^2^)+(0.0292P)^2^+0.0327P] where P=(Fo^2^+2Fc^2^)/3'
_refine_ls_weighting_scheme calc
_refine_ls_wR_factor_gt 0.0528
_refine_ls_wR_factor_ref 0.0588
_reflns_Friedel_coverage 0.000
_reflns_number_gt 2011
_reflns_number_total 2460
_reflns_threshold_expression 'I > 2\s(I)'
_cod_data_source_file ic7b00340_si_002.cif
_cod_data_source_block KNO3
_cod_database_code 4345959
_shelx_space_group_comment
;
The symmetry employed for this shelxl refinement is uniquely defined
by the following loop, which should always be used as a source of
symmetry information in preference to the above space-group names.
They are only intended as comments.
;
_shelx_estimated_absorpt_t_min 0.549
_shelx_estimated_absorpt_t_max 0.928
_shelxl_version_number 2014/6

loop_
_space_group_symop_operation_xyz
'x, y, z'
'-x+1/2, -y, z+1/2'
'-x, y+1/2, -z'
'x+1/2, -y+1/2, -z+1/2'
'-x, -y, -z'
'x-1/2, y, -z-1/2'
'x, -y-1/2, z'
'-x-1/2, y-1/2, z-1/2'

loop_
_atom_site_label
_atom_site_type_symbol
_atom_site_fract_x
_atom_site_fract_y
_atom_site_fract_z
_atom_site_U_iso_or_equiv
_atom_site_adp_type
_atom_site_occupancy
_atom_site_site_symmetry_order
_atom_site_calc_flag
_atom_site_refinement_flags_posn
_atom_site_refinement_flags_adp
_atom_site_refinement_flags_occupancy
K1 K 0.75501(2) 0.2500 0.41657(2) 0.01076(2) Uani 1 2 d S T P
N1 N 0.41032(6) 0.2500 0.74547(4) 0.00976(5) Uani 1 2 d S T P
O1 O 0.41002(5) 0.04861(6) 0.81421(3) 0.01481(4) Uani 1 1 d . . .
O2 O 0.40588(8) 0.2500 0.60825(4) 0.01481(6) Uani 1 2 d S T P

loop_
_atom_site_aniso_label
_atom_site_aniso_U_11
_atom_site_aniso_U_22
_atom_site_aniso_U_33
_atom_site_aniso_U_23
_atom_site_aniso_U_13
_atom_site_aniso_U_12
K1 0.01323(4) 0.00944(3) 0.00961(3) 0.000 0.00051(2) 0.000
N1 0.00879(10) 0.00985(11) 0.01062(11) 0.000 0.00007(9) 0.000
O1 0.02021(11) 0.01011(8) 0.01410(9) 0.00235(7) -0.00153(8) 0.00152(8)
O2 0.01927(16) 0.01561(14) 0.00954(10) 0.000 0.00227(10) 0.000

loop_
_atom_type_symbol
_atom_type_description
_atom_type_scat_dispersion_real
_atom_type_scat_dispersion_imag
_atom_type_scat_source
N N 0.0061 0.0033 'International Tables Vol C Tables 4.2.6.8 and 6.1.1.4'
O O 0.0106 0.0060 'International Tables Vol C Tables 4.2.6.8 and 6.1.1.4'
K K 0.2009 0.2494 'International Tables Vol C Tables 4.2.6.8 and 6.1.1.4'

loop_
_geom_angle_atom_site_label_1
_geom_angle_atom_site_label_2
_geom_angle_atom_site_label_3
_geom_angle
_geom_angle_site_symmetry_1
_geom_angle_site_symmetry_3
O2 K1 O1 142.428(7) . 8_765
O2 K1 O1 142.428(8) . 2_654
O1 K1 O1 69.986(14) 8_765 2_654
O2 K1 O1 100.242(11) . 5_656
O1 K1 O1 110.503(7) 8_765 5_656
O1 K1 O1 72.636(7) 2_654 5_656
O2 K1 O1 100.242(11) . 3_656
O1 K1 O1 72.636(7) 8_765 3_656
O1 K1 O1 110.503(8) 2_654 3_656
O1 K1 O1 68.885(12) 5_656 3_656
O2 K1 O1 74.277(11) . 4_556
O1 K1 O1 79.261(9) 8_765 4_556
O1 K1 O1 104.445(7) 2_654 4_556
O1 K1 O1 167.239(12) 5_656 4_556
O1 K1 O1 123.060(3) 3_656 4_556
O2 K1 O1 74.277(11) . 6_657
O1 K1 O1 104.445(7) 8_765 6_657
O1 K1 O1 79.261(9) 2_654 6_657
O1 K1 O1 123.060(3) 5_656 6_657
O1 K1 O1 167.239(12) 3_656 6_657
O1 K1 O1 44.662(12) 4_556 6_657
O2 K1 O2 77.047(9) . 5_656
O1 K1 O2 140.442(11) 8_765 5_656
O1 K1 O2 72.552(11) 2_654 5_656
O1 K1 O2 44.499(10) 5_656 5_656
O1 K1 O2 110.048(11) 3_656 5_656
O1 K1 O2 122.764(10) 4_556 5_656
O1 K1 O2 80.312(11) 6_657 5_656
O2 K1 O2 77.047(9) . 5_666
O1 K1 O2 72.552(11) 8_765 5_666
O1 K1 O2 140.442(11) 2_654 5_666
O1 K1 O2 110.048(11) 5_656 5_666
O1 K1 O2 44.499(10) 3_656 5_666
O1 K1 O2 80.312(11) 4_556 5_666
O1 K1 O2 122.764(10) 6_657 5_666
O2 K1 O2 138.010(19) 5_656 5_666
O2 K1 N1 68.902(12) . 6_657
O1 K1 N1 95.279(9) 8_765 6_657
O1 K1 N1 95.279(9) 2_654 6_657
O1 K1 N1 144.619(6) 5_656 6_657
O1 K1 N1 144.619(6) 3_656 6_657
O1 K1 N1 22.679(6) 4_556 6_657
O1 K1 N1 22.679(6) 6_657 6_657
O2 K1 N1 100.375(9) 5_656 6_657
O2 K1 N1 100.375(9) 5_666 6_657
O2 K1 N1 91.996(9) . 5_656
O1 K1 N1 124.326(10) 8_765 5_656
O1 K1 N1 67.116(9) 2_654 5_656
O1 K1 N1 22.561(8) 5_656 5_656
O1 K1 N1 90.926(9) 3_656 5_656
O1 K1 N1 144.734(9) 4_556 5_656
O1 K1 N1 100.675(9) 6_657 5_656
O2 K1 N1 22.625(10) 5_656 5_656
O2 K1 N1 128.906(11) 5_666 5_656
N1 K1 N1 122.069(7) 6_657 5_656
O2 K1 N1 91.996(9) . 5_666
O1 K1 N1 67.116(9) 8_765 5_666
O1 K1 N1 124.326(10) 2_654 5_666
O1 K1 N1 90.926(9) 5_656 5_666
O1 K1 N1 22.561(8) 3_656 5_666
O1 K1 N1 100.675(9) 4_556 5_666
O1 K1 N1 144.734(9) 6_657 5_666
O2 K1 N1 128.906(11) 5_656 5_666
O2 K1 N1 22.625(10) 5_666 5_666
N1 K1 N1 122.069(7) 6_657 5_666
N1 K1 N1 112.339(12) 5_656 5_666
O2 N1 O1 120.02(2) . 7_565
O2 N1 O1 120.02(2) . .
O1 N1 O1 119.94(4) 7_565 .
O2 N1 K1 161.20(3) . 6_557
O1 N1 K1 61.47(2) 7_565 6_557
O1 N1 K1 61.47(2) . 6_557
O2 N1 K1 62.430(11) . 5_656
O1 N1 K1 161.23(3) 7_565 5_656
O1 N1 K1 60.559(18) . 5_656
K1 N1 K1 109.782(8) 6_557 5_656
O2 N1 K1 62.430(11) . 5_666
O1 N1 K1 60.558(18) 7_565 5_666
O1 N1 K1 161.23(3) . 5_666
K1 N1 K1 109.782(8) 6_557 5_666
K1 N1 K1 112.339(12) 5_656 5_666
N1 O1 K1 131.45(3) . 2_655
N1 O1 K1 96.88(2) . 5_656
K1 O1 K1 101.203(10) 2_655 5_656
N1 O1 K1 95.85(2) . 6_557
K1 O1 K1 100.740(9) 2_655 6_557
K1 O1 K1 136.696(13) 5_656 6_557
N1 O2 K1 127.35(3) . .
N1 O2 K1 94.945(13) . 5_656
K1 O2 K1 102.953(9) . 5_656
N1 O2 K1 94.945(13) . 5_666
K1 O2 K1 102.953(9) . 5_666
K1 O2 K1 138.010(19) 5_656 5_666

loop_
_geom_bond_atom_site_label_1
_geom_bond_atom_site_label_2
_geom_bond_distance
_geom_bond_site_symmetry_2
K1 O2 2.8033(5) .
K1 O1 2.8071(3) 8_765
K1 O1 2.8071(3) 2_654
K1 O1 2.8463(3) 5_656
K1 O1 2.8463(3) 3_656
K1 O1 2.8574(3) 4_556
K1 O1 2.8574(3) 6_657
K1 O2 2.88717(19) 5_656
K1 O2 2.88717(19) 5_666
K1 N1 3.2354(4) 6_657
K1 N1 3.2449(2) 5_656
K1 N1 3.2449(2) 5_666
N1 O2 1.2530(6) .
N1 O1 1.2540(4) 7_565
N1 O1 1.2540(4) .
N1 K1 3.2354(4) 6_557
N1 K1 3.2449(2) 5_656
N1 K1 3.2449(2) 5_666
O1 K1 2.8071(3) 2_655
O1 K1 2.8463(3) 5_656
O1 K1 2.8574(3) 6_557
O2 K1 2.88717(19) 5_656
O2 K1 2.88717(19) 5_666

loop_
_geom_torsion_atom_site_label_1
_geom_torsion_atom_site_label_2
_geom_torsion_atom_site_label_3
_geom_torsion_atom_site_label_4
_geom_torsion
_geom_torsion_site_symmetry_1
_geom_torsion_site_symmetry_4
O2 N1 O1 K1 91.61(5) . 2_655
O1 N1 O1 K1 -90.06(5) 7_565 2_655
K1 N1 O1 K1 -109.91(3) 6_557 2_655
K1 N1 O1 K1 111.57(3) 5_656 2_655
K1 N1 O1 K1 -176.16(6) 5_666 2_655
O2 N1 O1 K1 -19.96(4) . 5_656
O1 N1 O1 K1 158.37(3) 7_565 5_656
K1 N1 O1 K1 138.523(16) 6_557 5_656
K1 N1 O1 K1 72.27(8) 5_666 5_656
O2 N1 O1 K1 -158.48(4) . 6_557
O1 N1 O1 K1 19.85(5) 7_565 6_557
K1 N1 O1 K1 -138.523(16) 5_656 6_557
K1 N1 O1 K1 -66.25(8) 5_666 6_557
O1 N1 O2 K1 90.83(4) 7_565 .
O1 N1 O2 K1 -90.83(4) . .
K1 N1 O2 K1 180.000(0) 6_557 .
K1 N1 O2 K1 -110.430(11) 5_656 .
K1 N1 O2 K1 110.430(11) 5_666 .
O1 N1 O2 K1 -158.74(3) 7_565 5_656
O1 N1 O2 K1 19.60(4) . 5_656
K1 N1 O2 K1 -69.570(12) 6_557 5_656
K1 N1 O2 K1 -139.14(2) 5_666 5_656
O1 N1 O2 K1 -19.60(4) 7_565 5_666
O1 N1 O2 K1 158.74(3) . 5_666
K1 N1 O2 K1 69.570(12) 6_557 5_666
K1 N1 O2 K1 139.14(2) 5_656 5_666
